data_1502252
loop_
_publ_author_name
'Chaiyaveij, Duangduan'
'Cleary, Leah'
'Batsanov, Andrei S.'
'Marder, Todd B.'
'Shea, Kenneth J.'
'Whiting, Andrew'

_publ_section_title
;
 Copper(II)-catalyzed room temperature aerobic oxidation of hydroxamic
 acids and hydrazides to acyl-nitroso and azo intermediates, and their
 Diels-Alder trapping.
;
_journal_issue 13
_journal_name_full 'Organic letters'
_journal_page_first 3442
_journal_page_last 3445
_journal_paper_doi 10.1021/ol201188d
_journal_volume 13
_journal_year 2011
_chemical_formula_moiety 'C14 H15 N O3'
_chemical_formula_sum 'C14 H15 N O3'
_chemical_formula_weight 245.27
_chemical_melting_point 350(1)
_space_group_IT_number 2
_symmetry_cell_setting triclinic
_symmetry_space_group_name_Hall '-P 1'
_symmetry_space_group_name_H-M 'P -1'
_atom_sites_solution_hydrogens geom
_atom_sites_solution_primary direct
_atom_sites_solution_secondary difmap
_cell_angle_alpha 65.453(6)
_cell_angle_beta 88.454(6)
_cell_angle_gamma 84.712(7)
_cell_formula_units_Z 2
_cell_length_a 6.0126(3)
_cell_length_b 10.4102(5)
_cell_length_c 10.6716(5)
_cell_measurement_reflns_used 7443
_cell_measurement_temperature 120(2)
_cell_measurement_theta_max 29.99
_cell_measurement_theta_min 2.16
_cell_volume 604.96(6)
_computing_cell_refinement 'SAINT v6.45A (Bruker, 2003)'
_computing_data_collection 'SMART version 5.625 (Bruker, 2001)'
_computing_data_reduction 'SAINT v6.45A (Bruker, 2003)'
_computing_molecular_graphics
;
 OLEX2: a complete structure solution, refinement and analysis program.
 Dolomanov et al., J. Appl. Cryst. (2009). 42, 339-341
;
_computing_publication_material
;
 OLEX2: a complete structure solution, refinement and analysis program.
 Dolomanov et al., J. Appl. Cryst. (2009). 42, 339-341
;
_computing_structure_refinement 'A short history of SHELX (Sheldrick, 2008)/Bruker'
_computing_structure_solution 'A short history of SHELX (Sheldrick, 2008)/Bruker'
_diffrn_ambient_temperature 120(2)
_diffrn_detector_area_resol_mean 5.6
_diffrn_measured_fraction_theta_full 0.998
_diffrn_measured_fraction_theta_max 0.998
_diffrn_measurement_device_type 'Bruker SMART CCD 6000 area detector'
_diffrn_measurement_method '\w scans'
_diffrn_orient_matrix_UB_11 -0.098254
_diffrn_orient_matrix_UB_12 0.046873
_diffrn_orient_matrix_UB_13 -0.083819
_diffrn_orient_matrix_UB_21 0.056942
_diffrn_orient_matrix_UB_22 -0.074345
_diffrn_orient_matrix_UB_23 -0.032186
_diffrn_orient_matrix_UB_31 -0.122327
_diffrn_orient_matrix_UB_32 -0.059347
_diffrn_orient_matrix_UB_33 0.050608
_diffrn_radiation_monochromator Parallel,graphite
_diffrn_radiation_source 'fine-focus sealed tube'
_diffrn_radiation_type 'MO K\a'
_diffrn_radiation_wavelength 0.71073
_diffrn_reflns_av_R_equivalents 0.0483
_diffrn_reflns_av_sigmaI/netI 0.0312
_diffrn_reflns_limit_h_max 8
_diffrn_reflns_limit_h_min -8
_diffrn_reflns_limit_k_max 14
_diffrn_reflns_limit_k_min -14
_diffrn_reflns_limit_l_max 15
_diffrn_reflns_limit_l_min -15
_diffrn_reflns_number 11016
_diffrn_reflns_theta_full 30.00
_diffrn_reflns_theta_max 30.00
_diffrn_reflns_theta_min 2.10
_diffrn_source_current 40.0
_diffrn_source_power 2.0
_diffrn_source_voltage 50.0
_diffrn_standards_number 0
_exptl_absorpt_coefficient_mu 0.095
_exptl_absorpt_correction_type none
_exptl_crystal_colour 'pale yellow'
_exptl_crystal_density_diffrn 1.346
_exptl_crystal_density_method 'not measured'
_exptl_crystal_description block
_exptl_crystal_F_000 260
_exptl_crystal_size_max 0.52
_exptl_crystal_size_mid 0.33
_exptl_crystal_size_min 0.31
_refine_diff_density_max 0.444
_refine_diff_density_min -0.201
_refine_diff_density_rms 0.050
_refine_ls_extinction_method none
_refine_ls_goodness_of_fit_ref 1.062
_refine_ls_hydrogen_treatment refall
_refine_ls_matrix_type full
_refine_ls_number_parameters 223
_refine_ls_number_reflns 3525
_refine_ls_number_restraints 0
_refine_ls_restrained_S_all 1.062
_refine_ls_R_factor_all 0.0436
_refine_ls_R_factor_gt 0.0407
_refine_ls_shift/su_max 0.000
_refine_ls_shift/su_mean 0.000
_refine_ls_structure_factor_coef Fsqd
_refine_ls_weighting_details
;
calc w=1/[\s^2^(Fo^2^)+(0.0628P)^2^+0.1250P] where P=(Fo^2^+2Fc^2^)/3
;
_refine_ls_weighting_scheme calc
_refine_ls_wR_factor_gt 0.1122
_refine_ls_wR_factor_ref 0.1154
_reflns_number_gt 3209
_reflns_number_total 3525
_reflns_threshold_expression I>2\s(I)
_cod_data_source_file ol201188d_si_001.cif
_cod_data_source_block 4b
_cod_depositor_comments
;
The following automatic conversions were performed:

'_symmetry_cell_setting' value 'Triclinic' changed to 'triclinic'
according to /home/saulius/struct/CIF-dictionaries/cif_core.dic
dictionary named 'cif_core.dic' version 2.4.1 from 2010-06-29.

Automatic conversion script
Id: cif_fix_values 1715 2011-07-08 13:25:40Z adriana 
;
_cod_original_cell_volume 604.96(5)
_cod_database_code 1502252

loop_
_space_group_symop_id
_space_group_symop_operation_xyz
1 'x, y, z'
2 '-x, -y, -z'

loop_
_atom_site_label
_atom_site_type_symbol
_atom_site_fract_x
_atom_site_fract_y
_atom_site_fract_z
_atom_site_U_iso_or_equiv
_atom_site_adp_type
_atom_site_occupancy
_atom_site_symmetry_multiplicity
_atom_site_calc_flag
O1 O 0.35900(11) 0.41548(6) 0.27060(7) 0.02122(15) Uani 1 1 d
O2 O 0.67636(12) 0.40042(6) 0.42601(7) 0.02446(16) Uani 1 1 d
O3 O 0.39639(12) 0.18029(7) 0.32207(7) 0.02517(16) Uani 1 1 d
N N 0.65367(13) 0.27702(7) 0.40043(8) 0.02049(16) Uani 1 1 d
C1 C 0.74878(15) 0.35659(9) 0.56937(9) 0.02212(18) Uani 1 1 d
H1 H 0.749(2) 0.4457(14) 0.5776(14) 0.024(3) Uiso 1 1 d
C2 C 0.45825(14) 0.28335(9) 0.33218(9) 0.01870(17) Uani 1 1 d
C3 C 0.16081(16) 0.42638(9) 0.18932(9) 0.02274(18) Uani 1 1 d
H3b H 0.198(2) 0.3756(14) 0.1312(14) 0.028(3) Uiso 1 1 d
H3a H 0.043(2) 0.3810(14) 0.2545(15) 0.028(3) Uiso 1 1 d
C4 C 0.71600(14) 0.14294(8) 0.52317(9) 0.01997(17) Uani 1 1 d
H4 H 0.694(2) 0.0668(14) 0.4960(14) 0.026(3) Uiso 1 1 d
C5 C 0.57045(16) 0.14313(10) 0.64045(10) 0.02471(19) Uani 1 1 d
H5 H 0.469(3) 0.0746(19) 0.6823(18) 0.052(5) Uiso 1 1 d
C6 C 0.58691(17) 0.26113(11) 0.66365(11) 0.0297(2) Uani 1 1 d
H6 H 0.504(3) 0.2880(19) 0.7270(19) 0.054(5) Uiso 1 1 d
C7 C 0.97843(15) 0.27584(10) 0.58665(10) 0.02397(18) Uani 1 1 d
H7a H 1.087(3) 0.337(2) 0.532(2) 0.058(5) Uiso 1 1 d
H7b H 1.035(3) 0.2510(18) 0.6774(19) 0.051(5) Uiso 1 1 d
C8 C 0.95917(15) 0.14761(10) 0.55584(10) 0.02444(19) Uani 1 1 d
H8a H 1.050(3) 0.1465(17) 0.4806(17) 0.043(4) Uiso 1 1 d
H8b H 1.013(3) 0.0548(19) 0.6318(19) 0.051(4) Uiso 1 1 d
C9 C 0.09846(15) 0.58096(9) 0.10379(9) 0.02091(18) Uani 1 1 d
C10 C 0.24477(17) 0.66231(11) 0.00529(11) 0.0300(2) Uani 1 1 d
H10 H 0.394(3) 0.6176(16) -0.0034(16) 0.041(4) Uiso 1 1 d
C11 C 0.1839(2) 0.80462(11) -0.07677(12) 0.0345(2) Uani 1 1 d
H11 H 0.291(3) 0.8581(18) -0.1443(18) 0.050(4) Uiso 1 1 d
C12 C -0.0237(2) 0.86607(10) -0.06126(10) 0.0321(2) Uani 1 1 d
H12 H -0.069(3) 0.9667(17) -0.1191(18) 0.046(4) Uiso 1 1 d
C13 C -0.17101(19) 0.78561(11) 0.03540(11) 0.0317(2) Uani 1 1 d
H13 H -0.323(3) 0.8310(19) 0.0448(18) 0.051(4) Uiso 1 1 d
C14 C -0.10944(17) 0.64293(10) 0.11831(10) 0.02599(19) Uani 1 1 d
H14 H -0.215(2) 0.5853(16) 0.1912(16) 0.037(4) Uiso 1 1 d

loop_
_atom_site_aniso_label
_atom_site_aniso_U_11
_atom_site_aniso_U_22
_atom_site_aniso_U_33
_atom_site_aniso_U_23
_atom_site_aniso_U_13
_atom_site_aniso_U_12
O1 0.0254(3) 0.0153(3) 0.0222(3) -0.0071(2) -0.0069(2) 0.0009(2)
O2 0.0318(3) 0.0129(3) 0.0262(3) -0.0047(2) -0.0090(3) -0.0035(2)
O3 0.0312(4) 0.0170(3) 0.0282(3) -0.0100(3) -0.0040(3) -0.0028(2)
N 0.0233(4) 0.0131(3) 0.0227(3) -0.0049(3) -0.0033(3) -0.0015(2)
C1 0.0254(4) 0.0180(4) 0.0229(4) -0.0086(3) -0.0021(3) -0.0003(3)
C2 0.0217(4) 0.0159(3) 0.0176(3) -0.0062(3) 0.0008(3) -0.0009(3)
C3 0.0260(4) 0.0186(4) 0.0225(4) -0.0071(3) -0.0074(3) -0.0012(3)
C4 0.0221(4) 0.0137(3) 0.0210(4) -0.0045(3) -0.0001(3) 0.0006(3)
C5 0.0225(4) 0.0214(4) 0.0270(4) -0.0068(3) 0.0056(3) -0.0037(3)
C6 0.0283(5) 0.0263(5) 0.0303(5) -0.0088(4) 0.0079(4) 0.0012(4)
C7 0.0212(4) 0.0234(4) 0.0272(4) -0.0101(3) -0.0038(3) -0.0020(3)
C8 0.0193(4) 0.0259(4) 0.0228(4) -0.0057(3) -0.0003(3) 0.0027(3)
C9 0.0259(4) 0.0190(4) 0.0175(4) -0.0071(3) -0.0048(3) -0.0011(3)
C10 0.0270(5) 0.0264(5) 0.0303(5) -0.0057(4) 0.0003(4) -0.0025(4)
C11 0.0402(6) 0.0257(5) 0.0294(5) -0.0026(4) 0.0019(4) -0.0074(4)
C12 0.0489(6) 0.0200(4) 0.0229(4) -0.0050(3) -0.0055(4) 0.0017(4)
C13 0.0404(6) 0.0259(5) 0.0263(5) -0.0105(4) -0.0003(4) 0.0075(4)
C14 0.0325(5) 0.0235(4) 0.0205(4) -0.0083(3) 0.0018(3) 0.0007(3)

loop_
_atom_type_symbol
_atom_type_description
_atom_type_scat_dispersion_real
_atom_type_scat_dispersion_imag
_atom_type_scat_source
C C 0.0033 0.0016 'International Tables Vol C Tables 4.2.6.8 and 6.1.1.4'
H H 0.0000 0.0000 'International Tables Vol C Tables 4.2.6.8 and 6.1.1.4'
N N 0.0061 0.0033 'International Tables Vol C Tables 4.2.6.8 and 6.1.1.4'
O O 0.0106 0.0060 'International Tables Vol C Tables 4.2.6.8 and 6.1.1.4'

loop_
_geom_angle_atom_site_label_1
_geom_angle_atom_site_label_2
_geom_angle_atom_site_label_3
_geom_angle
C2 O1 C3 113.73(7)
N O2 C1 109.64(6)
O2 N C4 112.21(7)
C2 N O2 113.92(7)
C2 N C4 116.70(7)
O2 C1 H1 103.2(8)
O2 C1 C6 109.09(7)
O2 C1 C7 107.30(7)
C6 C1 H1 113.2(8)
C6 C1 C7 109.71(7)
C7 C1 H1 113.9(8)
O1 C2 N 112.75(7)
O3 C2 O1 124.90(8)
O3 C2 N 122.12(8)
O1 C3 H3b 108.1(8)
O1 C3 H3a 107.2(8)
O1 C3 C9 107.41(7)
H3a C3 H3b 110.1(11)
C9 C3 H3b 111.2(8)
C9 C3 H3a 112.5(8)
N C4 H4 105.9(8)
N C4 C5 107.58(7)
N C4 C8 106.14(7)
C5 C4 H4 113.9(8)
C5 C4 C8 109.87(8)
C8 C4 H4 113.0(8)
C4 C5 H5 121.8(11)
C6 C5 C4 111.79(8)
C6 C5 H5 126.0(11)
C1 C6 H6 120.2(11)
C5 C6 C1 112.48(8)
C5 C6 H6 127.2(11)
C1 C7 H7a 110.9(11)
C1 C7 H7b 109.5(11)
H7a C7 H7b 100.8(15)
C8 C7 C1 108.71(7)
C8 C7 H7a 114.0(11)
C8 C7 H7b 112.7(10)
C4 C8 H8a 109.0(10)
C4 C8 H8b 108.8(10)
C7 C8 C4 108.79(7)
C7 C8 H8a 114.0(10)
C7 C8 H8b 114.7(10)
H8a C8 H8b 101.2(14)
C10 C9 C3 120.41(8)
C14 C9 C3 120.15(8)
C14 C9 C10 119.38(8)
C9 C10 H10 118.9(9)
C11 C10 C9 120.33(10)
C11 C10 H10 120.8(9)
C10 C11 H11 117.8(10)
C12 C11 C10 119.99(10)
C12 C11 H11 122.2(10)
C11 C12 H12 120.6(10)
C13 C12 C11 120.05(9)
C13 C12 H12 119.4(10)
C12 C13 H13 119.4(10)
C12 C13 C14 119.96(10)
C14 C13 H13 120.6(10)
C9 C14 C13 120.28(9)
C9 C14 H14 119.9(9)
C13 C14 H14 119.8(9)

loop_
_geom_bond_atom_site_label_1
_geom_bond_atom_site_label_2
_geom_bond_distance
O1 C2 1.3411(10)
O1 C3 1.4609(10)
O2 N 1.4383(9)
O2 C1 1.4689(11)
O3 C2 1.2137(10)
N C2 1.3811(11)
N C4 1.4885(11)
C1 H1 0.968(13)
C1 C6 1.4972(13)
C1 C7 1.5226(13)
C3 H3b 0.979(14)
C3 H3a 0.983(14)
C3 C9 1.5001(12)
C4 H4 0.972(13)
C4 C5 1.5083(13)
C4 C8 1.5220(13)
C5 H5 0.937(18)
C5 C6 1.3625(14)
C6 H6 0.946(19)
C7 H7a 0.962(19)
C7 H7b 0.956(18)
C7 C8 1.5161(13)
C8 H8a 0.964(17)
C8 H8b 1.000(18)
C9 C10 1.3942(13)
C9 C14 1.3881(13)
C10 H10 0.993(16)
C10 C11 1.3911(14)
C11 H11 0.978(17)
C11 C12 1.3871(17)
C12 H12 0.986(16)
C12 C13 1.3856(16)
C13 H13 1.012(18)
C13 C14 1.3966(13)
C14 H14 1.012(15)
